data_1554746
loop_
_publ_author_name
'Xu, Pengfei'
'Luan, Hongyu'
'Yu, Bin'
'Tu, Yongrui'
'Sun, Yongqiang'
'Chen, Wei'
'Xu, Xi'
'Ge, Raoling'
'Wang, Jubo'
'Li, Zhiyu'
'Bian, Jinlei'

_publ_section_title
;
 Synthesis and characterization of potential stereoisomeric and
 degradation impurities of ulipristal acetate
;
_journal_issue 6
_journal_name_full 'Organic Chemistry Frontiers'
_journal_page_first 868
_journal_paper_doi 10.1039/C9QO00144A
_journal_volume 6
_journal_year 2019
_chemical_absolute_configuration unk
_chemical_formula_sum 'C28 H35 N O3'
_chemical_formula_weight 433.57
_space_group_IT_number 19
_space_group_name_Hall 'P 2ac 2ab'
_space_group_name_H-M_alt 'P 21 21 21'
_symmetry_cell_setting orthorhombic
_symmetry_space_group_name_H-M 'P 21 21 21'
_atom_sites_solution_hydrogens geom
_atom_sites_solution_primary direct
_atom_sites_solution_secondary difmap
_audit_creation_method SHELXL-97
_audit_update_record
;
2018-09-21 deposited with the CCDC.
2019-02-08 downloaded from the CCDC.
;
_cell_angle_alpha 90.00
_cell_angle_beta 90.00
_cell_angle_gamma 90.00
_cell_formula_units_Z 4
_cell_length_a 10.391(2)
_cell_length_b 12.429(3)
_cell_length_c 18.269(4)
_cell_measurement_reflns_used 25
_cell_measurement_temperature 293(2)
_cell_measurement_theta_max 13
_cell_measurement_theta_min 9
_cell_volume 2359.4(9)
_computing_structure_refinement 'SHELXL-97 (Sheldrick, 1997)'
_computing_structure_solution 'SHELXS-97 (Sheldrick, 1990)'
_diffrn_ambient_temperature 293(2)
_diffrn_measured_fraction_theta_full 0.985
_diffrn_measured_fraction_theta_max 0.985
_diffrn_measurement_device_type 'Nonius CAD4'
_diffrn_measurement_method \w/2\q
_diffrn_radiation_monochromator graphite
_diffrn_radiation_source 'fine-focus sealed tube'
_diffrn_radiation_type MoK\a
_diffrn_radiation_wavelength 0.71073
_diffrn_reflns_av_R_equivalents 0.0399
_diffrn_reflns_av_sigmaI/netI 0.0854
_diffrn_reflns_limit_h_max 12
_diffrn_reflns_limit_h_min 0
_diffrn_reflns_limit_k_max 14
_diffrn_reflns_limit_k_min 0
_diffrn_reflns_limit_l_max 22
_diffrn_reflns_limit_l_min -22
_diffrn_reflns_number 4705
_diffrn_reflns_theta_full 25.37
_diffrn_reflns_theta_max 25.37
_diffrn_reflns_theta_min 2.55
_diffrn_standards_decay_% 1
_diffrn_standards_interval_count 200
_diffrn_standards_interval_time 2h
_diffrn_standards_number 3
_exptl_absorpt_coefficient_mu 0.078
_exptl_absorpt_correction_T_max 0.9922
_exptl_absorpt_correction_T_min 0.9845
_exptl_absorpt_correction_type none
_exptl_crystal_density_diffrn 1.221
_exptl_crystal_density_method 'not measured'
_exptl_crystal_F_000 936
_exptl_crystal_size_max 0.20
_exptl_crystal_size_mid 0.20
_exptl_crystal_size_min 0.10
_refine_diff_density_max 0.189
_refine_diff_density_min -0.210
_refine_diff_density_rms 0.040
_refine_ls_abs_structure_details 'Flack H D (1983), Acta Cryst. A39, 876-881'
_refine_ls_abs_structure_Flack 4(3)
_refine_ls_extinction_coef 0.035(3)
_refine_ls_extinction_expression Fc^*^=kFc[1+0.001xFc^2^\l^3^/sin(2\q)]^-1/4^
_refine_ls_extinction_method SHELXL
_refine_ls_goodness_of_fit_ref 1.003
_refine_ls_hydrogen_treatment constr
_refine_ls_matrix_type full
_refine_ls_number_parameters 291
_refine_ls_number_reflns 4278
_refine_ls_number_restraints 0
_refine_ls_restrained_S_all 1.003
_refine_ls_R_factor_all 0.1157
_refine_ls_R_factor_gt 0.0623
_refine_ls_shift/su_max 0.000
_refine_ls_shift/su_mean 0.000
_refine_ls_structure_factor_coef Fsqd
_refine_ls_weighting_details 'calc w=1/[\s^2^(Fo^2^)+(0.0880P)^2^+0.0000P] where P=(Fo^2^+2Fc^2^)/3'
_refine_ls_weighting_scheme calc
_refine_ls_wR_factor_gt 0.1390
_refine_ls_wR_factor_ref 0.1676
_reflns_number_gt 2706
_reflns_number_total 4278
_reflns_threshold_expression >2sigma(I)
_cod_data_source_file c9qo00144a2.cif
_cod_data_source_block x_CCDC1
_cod_depositor_comments
;
The following automatic conversions were performed:

data item '_symmetry_cell_setting' value 'Orthorhombic' was changed
to 'orthorhombic' in accordance with the
/home/saulius/struct/COD-crude-data/automatic-downloads/DataCite-retrospective/RSC/depositions/lib/dictionaries/cif_core.dic
dictionary named 'cif_core.dic' version 2.4.2 last updated on
2011-04-26.

Automatic conversion script
Id: cif_fix_values 6909 2019-04-08 15:41:33Z antanas 
;
_cod_original_cell_volume 2359.4(8)
_cod_original_sg_symbol_H-M P212121
_cod_database_code 1554746

loop_
_symmetry_equiv_pos_as_xyz
'x, y, z'
'-x+1/2, -y, z+1/2'
'-x, y+1/2, -z+1/2'
'x+1/2, -y+1/2, -z'

loop_
_atom_site_label
_atom_site_type_symbol
_atom_site_fract_x
_atom_site_fract_y
_atom_site_fract_z
_atom_site_U_iso_or_equiv
_atom_site_adp_type
_atom_site_occupancy
_atom_site_symmetry_multiplicity
_atom_site_calc_flag
_atom_site_refinement_flags
N N -0.0381(3) 0.3742(3) -0.04531(19) 0.0619(10) Uani 1 1 d .
O1 O 0.5749(3) 0.7572(2) 0.05685(14) 0.0655(9) Uani 1 1 d .
H1A H 0.5633 0.6964 0.0407 0.098 Uiso 1 1 calc R
C1 C 0.5272(4) 0.7630(3) 0.12966(19) 0.0449(10) Uani 1 1 d .
O2 O 0.6436(3) 0.7569(3) 0.24293(17) 0.0685(9) Uani 1 1 d .
C2 C 0.3959(4) 0.7045(3) 0.14284(19) 0.0411(9) Uani 1 1 d .
C3 C 0.3447(3) 0.7657(3) 0.21045(19) 0.0400(9) Uani 1 1 d .
H3A H 0.4014 0.7471 0.2514 0.048 Uiso 1 1 calc R
O3 O -0.0435(3) 0.4533(3) 0.48930(15) 0.0709(10) Uani 1 1 d .
C4 C 0.3699(4) 0.8839(3) 0.1925(2) 0.0568(11) Uani 1 1 d .
H4A H 0.3806 0.9259 0.2368 0.068 Uiso 1 1 calc R
H4B H 0.2995 0.9140 0.1642 0.068 Uiso 1 1 calc R
C5 C 0.4952(4) 0.8823(3) 0.1473(2) 0.0566(11) Uani 1 1 d .
H5A H 0.5647 0.9147 0.1751 0.068 Uiso 1 1 calc R
H5B H 0.4839 0.9228 0.1024 0.068 Uiso 1 1 calc R
C6 C 0.4043(3) 0.5862(3) 0.1636(2) 0.0394(9) Uani 1 1 d .
H6A H 0.4682 0.5777 0.2018 0.047 Uiso 1 1 calc R
H6B H 0.4333 0.5455 0.1214 0.047 Uiso 1 1 calc R
C7 C 0.2746(3) 0.5381(3) 0.19071(19) 0.0363(8) Uani 1 1 d .
H7A H 0.2976 0.4732 0.2182 0.044 Uiso 1 1 calc R
C8 C 0.2033(3) 0.6097(3) 0.24486(18) 0.0347(8) Uani 1 1 d .
C9 C 0.2097(4) 0.7314(3) 0.23230(19) 0.0401(9) Uani 1 1 d .
H9A H 0.1529 0.7479 0.1910 0.048 Uiso 1 1 calc R
C10 C 0.1320(3) 0.5674(3) 0.29990(18) 0.0372(9) Uani 1 1 d .
C11 C 0.0549(4) 0.6359(3) 0.3489(2) 0.0398(9) Uani 1 1 d .
C12 C 0.0350(4) 0.7494(3) 0.3258(2) 0.0499(10) Uani 1 1 d .
H12A H 0.0048 0.7917 0.3670 0.060 Uiso 1 1 calc R
H12B H -0.0296 0.7526 0.2876 0.060 Uiso 1 1 calc R
C13 C 0.1609(4) 0.7952(3) 0.2978(2) 0.0456(10) Uani 1 1 d .
H13A H 0.2246 0.7931 0.3366 0.055 Uiso 1 1 calc R
H13B H 0.1485 0.8697 0.2837 0.055 Uiso 1 1 calc R
C14 C 0.1143(4) 0.4485(3) 0.3123(2) 0.0504(10) Uani 1 1 d .
H14A H 0.1860 0.4103 0.2903 0.060 Uiso 1 1 calc R
H14B H 0.0363 0.4253 0.2878 0.060 Uiso 1 1 calc R
C15 C 0.1058(5) 0.4184(4) 0.3927(2) 0.0603(12) Uani 1 1 d .
H15A H 0.0789 0.3439 0.3966 0.072 Uiso 1 1 calc R
H15B H 0.1907 0.4243 0.4144 0.072 Uiso 1 1 calc R
C16 C 0.0138(4) 0.4876(4) 0.4351(2) 0.0543(11) Uani 1 1 d .
C17 C 0.0000(4) 0.5969(3) 0.4097(2) 0.0499(10) Uani 1 1 d .
H17A H -0.0504 0.6434 0.4375 0.060 Uiso 1 1 calc R
C18 C 0.6312(4) 0.7216(3) 0.1814(2) 0.0513(10) Uani 1 1 d .
C19 C 0.7214(5) 0.6363(4) 0.1531(3) 0.0792(15) Uani 1 1 d .
H19A H 0.7822 0.6178 0.1906 0.119 Uiso 1 1 calc R
H19B H 0.7665 0.6633 0.1110 0.119 Uiso 1 1 calc R
H19C H 0.6730 0.5736 0.1396 0.119 Uiso 1 1 calc R
C20 C 0.3109(4) 0.7225(3) 0.07472(19) 0.0510(11) Uani 1 1 d .
H20A H 0.2296 0.6873 0.0816 0.077 Uiso 1 1 calc R
H20B H 0.3531 0.6931 0.0324 0.077 Uiso 1 1 calc R
H20C H 0.2972 0.7982 0.0678 0.077 Uiso 1 1 calc R
C21 C 0.1893(3) 0.4992(3) 0.12728(19) 0.0374(9) Uani 1 1 d .
C22 C 0.2384(4) 0.4282(3) 0.0754(2) 0.0450(10) Uani 1 1 d .
H22A H 0.3237 0.4063 0.0793 0.054 Uiso 1 1 calc R
C23 C 0.1654(4) 0.3895(3) 0.0186(2) 0.0498(11) Uani 1 1 d .
H23A H 0.2033 0.3441 -0.0157 0.060 Uiso 1 1 calc R
C24 C 0.0362(4) 0.4163(3) 0.01108(19) 0.0420(9) Uani 1 1 d .
C25 C -0.0138(4) 0.4870(3) 0.0630(2) 0.0458(10) Uani 1 1 d .
H25A H -0.0996 0.5075 0.0596 0.055 Uiso 1 1 calc R
C26 C 0.0598(4) 0.5271(3) 0.11889(19) 0.0431(10) Uani 1 1 d .
H26A H 0.0225 0.5743 0.1522 0.052 Uiso 1 1 calc R
C27 C 0.0172(5) 0.3070(5) -0.0991(3) 0.0831(16) Uani 1 1 d .
H27A H 0.0864 0.3444 -0.1228 0.125 Uiso 1 1 calc R
H27B H -0.0469 0.2879 -0.1346 0.125 Uiso 1 1 calc R
H27C H 0.0498 0.2429 -0.0763 0.125 Uiso 1 1 calc R
C28 C -0.1736(5) 0.3894(4) -0.0458(3) 0.0718(14) Uani 1 1 d .
H28A H -0.1973 0.4381 -0.0072 0.108 Uiso 1 1 calc R
H28B H -0.2157 0.3215 -0.0383 0.108 Uiso 1 1 calc R
H28C H -0.1995 0.4190 -0.0921 0.108 Uiso 1 1 calc R

loop_
_atom_site_aniso_label
_atom_site_aniso_U_11
_atom_site_aniso_U_22
_atom_site_aniso_U_33
_atom_site_aniso_U_23
_atom_site_aniso_U_13
_atom_site_aniso_U_12
N 0.048(2) 0.081(3) 0.056(2) -0.020(2) -0.0071(18) -0.004(2)
O1 0.073(2) 0.074(2) 0.0491(16) -0.0008(16) 0.0225(15) -0.0165(17)
C1 0.051(2) 0.039(2) 0.045(2) -0.0002(18) 0.0077(18) -0.0078(19)
O2 0.0558(19) 0.088(2) 0.0622(18) -0.0021(19) -0.0094(16) -0.0111(17)
C2 0.047(2) 0.037(2) 0.0393(19) -0.0026(16) -0.0039(18) 0.0001(17)
C3 0.043(2) 0.038(2) 0.0391(19) 0.0003(17) -0.0006(17) 0.0012(17)
O3 0.074(2) 0.082(2) 0.0562(18) 0.0214(17) 0.0185(18) 0.0029(18)
C4 0.066(3) 0.042(2) 0.062(3) -0.002(2) 0.014(2) -0.005(2)
C5 0.062(3) 0.045(2) 0.062(3) 0.004(2) 0.006(2) -0.012(2)
C6 0.036(2) 0.040(2) 0.043(2) -0.0040(17) -0.0048(17) 0.0042(17)
C7 0.036(2) 0.0364(19) 0.0368(19) -0.0002(16) 0.0040(17) 0.0010(16)
C8 0.0336(19) 0.0362(19) 0.0344(18) -0.0052(16) -0.0025(17) 0.0043(16)
C9 0.041(2) 0.035(2) 0.044(2) 0.0025(17) -0.0022(17) 0.0040(17)
C10 0.034(2) 0.037(2) 0.041(2) 0.0014(17) -0.0019(18) 0.0008(16)
C11 0.038(2) 0.040(2) 0.041(2) -0.0028(17) -0.0013(18) 0.0062(17)
C12 0.051(2) 0.044(2) 0.055(2) -0.0041(19) 0.009(2) 0.009(2)
C13 0.050(2) 0.038(2) 0.049(2) -0.0031(18) 0.0079(19) 0.0047(17)
C14 0.055(3) 0.049(2) 0.047(2) 0.0019(19) 0.010(2) 0.001(2)
C15 0.066(3) 0.051(3) 0.063(3) 0.011(2) 0.008(2) 0.001(2)
C16 0.050(3) 0.068(3) 0.045(2) 0.005(2) 0.005(2) 0.001(2)
C17 0.044(2) 0.053(3) 0.052(2) -0.005(2) 0.008(2) 0.005(2)
C18 0.041(2) 0.047(2) 0.066(3) 0.007(2) 0.003(2) -0.011(2)
C19 0.048(3) 0.069(3) 0.121(4) -0.001(3) 0.008(3) 0.002(3)
C20 0.059(3) 0.056(2) 0.039(2) 0.0000(19) -0.0032(19) 0.001(2)
C21 0.037(2) 0.0325(19) 0.042(2) -0.0005(16) 0.0020(17) 0.0001(17)
C22 0.037(2) 0.046(2) 0.052(2) -0.0117(19) 0.0012(19) 0.0039(18)
C23 0.048(2) 0.054(3) 0.048(2) -0.015(2) 0.006(2) 0.000(2)
C24 0.042(2) 0.046(2) 0.038(2) 0.0003(18) -0.0031(18) -0.0043(19)
C25 0.035(2) 0.050(2) 0.052(2) 0.000(2) -0.005(2) 0.0022(19)
C26 0.042(2) 0.043(2) 0.045(2) -0.0092(18) 0.0006(19) 0.0061(19)
C27 0.077(4) 0.108(4) 0.065(3) -0.030(3) -0.003(3) -0.020(3)
C28 0.058(3) 0.092(4) 0.065(3) -0.005(3) -0.013(2) -0.021(3)

loop_
_atom_type_symbol
_atom_type_description
_atom_type_scat_dispersion_real
_atom_type_scat_dispersion_imag
_atom_type_scat_source
C C 0.0033 0.0016 'International Tables Vol C Tables 4.2.6.8 and 6.1.1.4'
H H 0.0000 0.0000 'International Tables Vol C Tables 4.2.6.8 and 6.1.1.4'
N N 0.0061 0.0033 'International Tables Vol C Tables 4.2.6.8 and 6.1.1.4'
O O 0.0106 0.0060 'International Tables Vol C Tables 4.2.6.8 and 6.1.1.4'

loop_
_geom_angle_atom_site_label_1
_geom_angle_atom_site_label_2
_geom_angle_atom_site_label_3
_geom_angle
C24 N C27 120.8(4)
C24 N C28 120.3(4)
C27 N C28 118.6(4)
C1 O1 H1A 109.5
O1 C1 C18 108.4(3)
O1 C1 C5 108.6(3)
C18 C1 C5 110.2(3)
O1 C1 C2 115.1(3)
C18 C1 C2 111.4(3)
C5 C1 C2 103.0(3)
C6 C2 C20 111.9(3)
C6 C2 C3 107.2(3)
C20 C2 C3 112.1(3)
C6 C2 C1 116.0(3)
C20 C2 C1 107.9(3)
C3 C2 C1 101.2(3)
C9 C3 C4 118.9(3)
C9 C3 C2 113.0(3)
C4 C3 C2 104.0(3)
C9 C3 H3A 106.7
C4 C3 H3A 106.7
C2 C3 H3A 106.7
C3 C4 C5 104.3(3)
C3 C4 H4A 110.9
C5 C4 H4A 110.9
C3 C4 H4B 110.9
C5 C4 H4B 110.9
H4A C4 H4B 108.9
C4 C5 C1 107.8(3)
C4 C5 H5A 110.2
C1 C5 H5A 110.2
C4 C5 H5B 110.2
C1 C5 H5B 110.2
H5A C5 H5B 108.5
C2 C6 C7 113.6(3)
C2 C6 H6A 108.8
C7 C6 H6A 108.8
C2 C6 H6B 108.8
C7 C6 H6B 108.8
H6A C6 H6B 107.7
C8 C7 C21 113.2(3)
C8 C7 C6 113.9(3)
C21 C7 C6 112.4(3)
C8 C7 H7A 105.5
C21 C7 H7A 105.5
C6 C7 H7A 105.5
C10 C8 C7 121.4(3)
C10 C8 C9 121.2(3)
C7 C8 C9 117.3(3)
C3 C9 C13 111.6(3)
C3 C9 C8 110.9(3)
C13 C9 C8 112.4(3)
C3 C9 H9A 107.2
C13 C9 H9A 107.2
C8 C9 H9A 107.2
C8 C10 C11 121.6(3)
C8 C10 C14 124.0(3)
C11 C10 C14 114.2(3)
C17 C11 C10 121.8(3)
C17 C11 C12 121.3(3)
C10 C11 C12 116.9(3)
C11 C12 C13 109.4(3)
C11 C12 H12A 109.8
C13 C12 H12A 109.8
C11 C12 H12B 109.8
C13 C12 H12B 109.8
H12A C12 H12B 108.2
C12 C13 C9 111.0(3)
C12 C13 H13A 109.4
C9 C13 H13A 109.4
C12 C13 H13B 109.4
C9 C13 H13B 109.4
H13A C13 H13B 108.0
C10 C14 C15 113.2(3)
C10 C14 H14A 108.9
C15 C14 H14A 108.9
C10 C14 H14B 108.9
C15 C14 H14B 108.9
H14A C14 H14B 107.7
C16 C15 C14 113.3(4)
C16 C15 H15A 108.9
C14 C15 H15A 108.9
C16 C15 H15B 108.9
C14 C15 H15B 108.9
H15A C15 H15B 107.7
O3 C16 C17 122.5(4)
O3 C16 C15 121.6(4)
C17 C16 C15 115.9(4)
C11 C17 C16 124.4(4)
C11 C17 H17A 117.8
C16 C17 H17A 117.8
O2 C18 C19 120.4(4)
O2 C18 C1 121.8(4)
C19 C18 C1 117.8(4)
C18 C19 H19A 109.5
C18 C19 H19B 109.5
H19A C19 H19B 109.5
C18 C19 H19C 109.5
H19A C19 H19C 109.5
H19B C19 H19C 109.5
C2 C20 H20A 109.5
C2 C20 H20B 109.5
H20A C20 H20B 109.5
C2 C20 H20C 109.5
H20A C20 H20C 109.5
H20B C20 H20C 109.5
C22 C21 C26 115.8(3)
C22 C21 C7 120.1(3)
C26 C21 C7 124.0(3)
C23 C22 C21 122.3(4)
C23 C22 H22A 118.8
C21 C22 H22A 118.8
C22 C23 C24 121.6(4)
C22 C23 H23A 119.2
C24 C23 H23A 119.2
C23 C24 N 121.3(4)
C23 C24 C25 116.4(4)
N C24 C25 122.3(4)
C26 C25 C24 121.9(4)
C26 C25 H25A 119.0
C24 C25 H25A 119.0
C25 C26 C21 121.9(4)
C25 C26 H26A 119.0
C21 C26 H26A 119.0
N C27 H27A 109.5
N C27 H27B 109.5
H27A C27 H27B 109.5
N C27 H27C 109.5
H27A C27 H27C 109.5
H27B C27 H27C 109.5
N C28 H28A 109.5
N C28 H28B 109.5
H28A C28 H28B 109.5
N C28 H28C 109.5
H28A C28 H28C 109.5
H28B C28 H28C 109.5

loop_
_geom_bond_atom_site_label_1
_geom_bond_atom_site_label_2
_geom_bond_distance
N C24 1.390(5)
N C27 1.412(6)
N C28 1.421(6)
O1 C1 1.421(4)
O1 H1A 0.8200
C1 C18 1.525(6)
C1 C5 1.553(5)
C1 C2 1.565(5)
O2 C18 1.214(5)
C2 C6 1.522(5)
C2 C20 1.542(5)
C2 C3 1.545(5)
C3 C9 1.519(5)
C3 C4 1.528(5)
C3 H3A 0.9800
O3 C16 1.231(5)
C4 C5 1.541(6)
C4 H4A 0.9700
C4 H4B 0.9700
C5 H5A 0.9700
C5 H5B 0.9700
C6 C7 1.555(5)
C6 H6A 0.9700
C6 H6B 0.9700
C7 C8 1.523(5)
C7 C21 1.537(5)
C7 H7A 0.9800
C8 C10 1.355(5)
C8 C9 1.531(5)
C9 C13 1.522(5)
C9 H9A 0.9800
C10 C11 1.473(5)
C10 C14 1.506(5)
C11 C17 1.340(5)
C11 C12 1.487(5)
C12 C13 1.516(5)
C12 H12A 0.9700
C12 H12B 0.9700
C13 H13A 0.9700
C13 H13B 0.9700
C14 C15 1.518(5)
C14 H14A 0.9700
C14 H14B 0.9700
C15 C16 1.502(6)
C15 H15A 0.9700
C15 H15B 0.9700
C16 C17 1.443(6)
C17 H17A 0.9300
C18 C19 1.506(6)
C19 H19A 0.9600
C19 H19B 0.9600
C19 H19C 0.9600
C20 H20A 0.9600
C20 H20B 0.9600
C20 H20C 0.9600
C21 C22 1.392(5)
C21 C26 1.398(5)
C22 C23 1.373(5)
C22 H22A 0.9300
C23 C24 1.390(5)
C23 H23A 0.9300
C24 C25 1.393(5)
C25 C26 1.370(5)
C25 H25A 0.9300
C26 H26A 0.9300
C27 H27A 0.9600
C27 H27B 0.9600
C27 H27C 0.9600
C28 H28A 0.9600
C28 H28B 0.9600
C28 H28C 0.9600

loop_
_geom_torsion_atom_site_label_1
_geom_torsion_atom_site_label_2
_geom_torsion_atom_site_label_3
_geom_torsion_atom_site_label_4
_geom_torsion
O1 C1 C2 C6 88.5(4)
C18 C1 C2 C6 -35.5(4)
C5 C1 C2 C6 -153.6(3)
O1 C1 C2 C20 -38.0(4)
C18 C1 C2 C20 -162.0(3)
C5 C1 C2 C20 79.9(4)
O1 C1 C2 C3 -155.9(3)
C18 C1 C2 C3 80.1(4)
C5 C1 C2 C3 -38.0(3)
C6 C2 C3 C9 -63.0(4)
C20 C2 C3 C9 60.3(4)
C1 C2 C3 C9 175.1(3)
C6 C2 C3 C4 166.6(3)
C20 C2 C3 C4 -70.1(4)
C1 C2 C3 C4 44.7(4)
C9 C3 C4 C5 -160.1(3)
C2 C3 C4 C5 -33.4(4)
C3 C4 C5 C1 9.0(5)
O1 C1 C5 C4 140.7(3)
C18 C1 C5 C4 -100.7(4)
C2 C1 C5 C4 18.3(4)
C20 C2 C6 C7 -66.9(4)
C3 C2 C6 C7 56.5(4)
C1 C2 C6 C7 168.7(3)
C2 C6 C7 C8 -45.0(4)
C2 C6 C7 C21 85.3(4)
C21 C7 C8 C10 84.0(4)
C6 C7 C8 C10 -146.1(3)
C21 C7 C8 C9 -93.0(4)
C6 C7 C8 C9 36.9(4)
C4 C3 C9 C13 -56.2(4)
C2 C3 C9 C13 -178.5(3)
C4 C3 C9 C8 177.6(3)
C2 C3 C9 C8 55.2(4)
C10 C8 C9 C3 141.3(3)
C7 C8 C9 C3 -41.7(4)
C10 C8 C9 C13 15.5(5)
C7 C8 C9 C13 -167.5(3)
C7 C8 C10 C11 -175.2(3)
C9 C8 C10 C11 1.7(5)
C7 C8 C10 C14 -1.1(5)
C9 C8 C10 C14 175.8(3)
C8 C10 C11 C17 -169.8(4)
C14 C10 C11 C17 15.5(5)
C8 C10 C11 C12 13.2(5)
C14 C10 C11 C12 -161.4(3)
C17 C11 C12 C13 139.3(4)
C10 C11 C12 C13 -43.7(5)
C11 C12 C13 C9 60.3(4)
C3 C9 C13 C12 -171.7(3)
C8 C9 C13 C12 -46.3(4)
C8 C10 C14 C15 145.1(4)
C11 C10 C14 C15 -40.4(5)
C10 C14 C15 C16 48.2(5)
C14 C15 C16 O3 151.0(4)
C14 C15 C16 C17 -30.8(5)
C10 C11 C17 C16 2.5(6)
C12 C11 C17 C16 179.3(4)
O3 C16 C17 C11 -176.2(4)
C15 C16 C17 C11 5.6(6)
O1 C1 C18 O2 147.7(4)
C5 C1 C18 O2 29.0(5)
C2 C1 C18 O2 -84.6(5)
O1 C1 C18 C19 -30.8(5)
C5 C1 C18 C19 -149.5(4)
C2 C1 C18 C19 96.9(4)
C8 C7 C21 C22 -176.4(3)
C6 C7 C21 C22 52.9(4)
C8 C7 C21 C26 0.8(5)
C6 C7 C21 C26 -129.9(3)
C26 C21 C22 C23 1.2(6)
C7 C21 C22 C23 178.7(3)
C21 C22 C23 C24 -2.2(6)
C22 C23 C24 N -178.0(4)
C22 C23 C24 C25 1.8(6)
C27 N C24 C23 -3.3(6)
C28 N C24 C23 170.5(4)
C27 N C24 C25 176.8(4)
C28 N C24 C25 -9.4(6)
C23 C24 C25 C26 -0.7(6)
N C24 C25 C26 179.2(4)
C24 C25 C26 C21 -0.2(6)
C22 C21 C26 C25 0.0(5)
C7 C21 C26 C25 -177.4(3)
